data_4083560
loop_
_publ_author_name
'\'Alvarez, \'Alvaro'
'Calvo, Beatriz'
'Mac\?\'ias, Ram\'on'
'Lahoz, Fernando J.'
'Oro, Luis A.'

_publ_section_title
;
 Hydridorhodathiaboranes: Synthesis, Characterization, and Reactivity
;
_journal_issue 12
_journal_name_full Organometallics
_journal_page_first 3137
_journal_paper_doi 10.1021/om500374g
_journal_volume 33
_journal_year 2014
_chemical_formula_moiety 'C42 H45 B9 N P2 Rh S, C H Cl3'
_chemical_formula_sum 'C43 H46 B9 Cl3 N P2 Rh S'
_chemical_formula_weight 977.36
_chemical_name_systematic
;
 ?
;
_space_group_IT_number 14
_symmetry_cell_setting monoclinic
_symmetry_space_group_name_Hall '-P 2yn'
_symmetry_space_group_name_H-M 'P 1 21/n 1'
_atom_sites_solution_hydrogens geom
_atom_sites_solution_primary direct
_atom_sites_solution_secondary difmap
_audit_creation_method SHELXL-97
_cell_angle_alpha 90.00
_cell_angle_beta 91.559(2)
_cell_angle_gamma 90.00
_cell_formula_units_Z 4
_cell_length_a 11.4935(11)
_cell_length_b 22.644(2)
_cell_length_c 17.3387(17)
_cell_measurement_reflns_used 2716
_cell_measurement_temperature 100(2)
_cell_measurement_theta_max 24.448
_cell_measurement_theta_min 2.284
_cell_volume 4510.9(7)
_computing_cell_refinement 'SAINT+ in APEX2 v. 2008.4 (Bruker AXS, 2008)'
_computing_data_collection 'SMART in APEX2 v. 2008.4 (Bruker AXS, 2008)'
_computing_data_reduction 'SAINT+ in APEX2 v. 2008.4 (Bruker AXS, 2008)'
_computing_molecular_graphics 'XP program, SHELXTL v6.12, Bruker2000'
_computing_publication_material 'XCIF program, PLATON(Spek, 1998)'
_computing_structure_refinement 'SHELXL-97 (Sheldrick, 2008)'
_computing_structure_solution 'SHELXS-97 (Sheldrick, 1997)'
_diffrn_ambient_temperature 100(2)
_diffrn_detector_area_resol_mean 8.26
_diffrn_measured_fraction_theta_full 0.998
_diffrn_measured_fraction_theta_max 0.996
_diffrn_measurement_device_type 'Bruker APEX CCD system'
_diffrn_measurement_method 'narrow \w frames'
_diffrn_radiation_monochromator graphite
_diffrn_radiation_source 'fine-focus sealed tube'
_diffrn_radiation_type MoK\a
_diffrn_radiation_wavelength 0.71073
_diffrn_reflns_av_R_equivalents 0.1229
_diffrn_reflns_av_sigmaI/netI 0.1193
_diffrn_reflns_limit_h_max 14
_diffrn_reflns_limit_h_min -14
_diffrn_reflns_limit_k_max 28
_diffrn_reflns_limit_k_min -28
_diffrn_reflns_limit_l_max 21
_diffrn_reflns_limit_l_min -22
_diffrn_reflns_number 39031
_diffrn_reflns_theta_full 26.50
_diffrn_reflns_theta_max 26.82
_diffrn_reflns_theta_min 1.99
_diffrn_standards_decay_% 0
_exptl_absorpt_coefficient_mu 0.707
_exptl_absorpt_correction_T_max 0.9199
_exptl_absorpt_correction_T_min 0.8542
_exptl_absorpt_correction_type multi-scan
_exptl_absorpt_process_details
;
 SADABS: Area-Detector Absorption Correction. (1996) Bruker-AXS 
 within APEX2 package. 
;
_exptl_crystal_colour red
_exptl_crystal_density_diffrn 1.439
_exptl_crystal_density_method 'not measured'
_exptl_crystal_description block
_exptl_crystal_F_000 1992
_exptl_crystal_size_max 0.23
_exptl_crystal_size_mid 0.17
_exptl_crystal_size_min 0.12
_refine_diff_density_max 0.930
_refine_diff_density_min -0.981
_refine_diff_density_rms 0.121
_refine_ls_extinction_method none
_refine_ls_goodness_of_fit_ref 1.033
_refine_ls_hydrogen_treatment mixed
_refine_ls_matrix_type full
_refine_ls_number_parameters 573
_refine_ls_number_reflns 9618
_refine_ls_number_restraints 0
_refine_ls_restrained_S_all 1.033
_refine_ls_R_factor_all 0.1261
_refine_ls_R_factor_gt 0.0661
_refine_ls_shift/su_max 0.000
_refine_ls_shift/su_mean 0.000
_refine_ls_structure_factor_coef Fsqd
_refine_ls_weighting_details 'calc w=1/[\s^2^(Fo^2^)+(0.0363P)^2^+8.1157P] where P=(Fo^2^+2Fc^2^)/3'
_refine_ls_weighting_scheme calc
_refine_ls_wR_factor_gt 0.1164
_refine_ls_wR_factor_ref 0.1398
_reflns_number_gt 5975
_reflns_number_total 9618
_reflns_threshold_expression >2sigma(I)
_cod_data_source_file om500374g_si_002.cif
_cod_data_source_block compound_9
_cod_depositor_comments
;
The following automatic conversions were performed:

'_symmetry_cell_setting' value 'Monoclinic' changed to 'monoclinic'
according to
/usr/data/users/saulius/crontab/automatic-downloads/rss-feeds/ACS/lib/dictionaries/cif_core.dic
dictionary named 'cif_core.dic' version 2.4.2 from 2011-04-26.

Automatic conversion script
Id: cif_fix_values 2281 2013-09-26 08:29:07Z andrius 

 Adding full bibliography for 4083558--4083560.cif.
;
_cod_original_cell_volume 4510.9(8)
_cod_original_sg_symbol_H-M P21/n
_cod_database_code 4083560

loop_
_symmetry_equiv_pos_as_xyz
'x, y, z'
'-x+1/2, y+1/2, -z+1/2'
'-x, -y, -z'
'x-1/2, -y-1/2, z-1/2'

loop_
_atom_site_label
_atom_site_type_symbol
_atom_site_fract_x
_atom_site_fract_y
_atom_site_fract_z
_atom_site_U_iso_or_equiv
_atom_site_adp_type
_atom_site_occupancy
_atom_site_symmetry_multiplicity
_atom_site_calc_flag
_atom_site_refinement_flags
Rh Rh 0.14925(4) 0.13713(2) 0.23557(2) 0.01847(11) Uani 1 1 d .
S S -0.01598(13) 0.12259(7) 0.15117(9) 0.0265(3) Uani 1 1 d .
P1 P 0.10145(13) 0.08639(7) 0.34684(8) 0.0206(3) Uani 1 1 d .
P2 P 0.29636(13) 0.07449(7) 0.19546(8) 0.0200(3) Uani 1 1 d .
N N 0.3188(4) 0.2472(2) 0.3046(3) 0.0227(11) Uani 1 1 d .
B3 B 0.2093(6) 0.2239(3) 0.2595(4) 0.0255(15) Uani 1 1 d .
B4 B 0.1002(6) 0.1728(3) 0.1062(4) 0.0290(16) Uani 1 1 d .
B5 B -0.0482(6) 0.1818(3) 0.2270(4) 0.0262(16) Uani 1 1 d .
B6 B 0.0633(6) 0.2253(3) 0.2795(4) 0.0251(15) Uani 1 1 d .
H6B H 0.030(5) 0.235(2) 0.336(3) 0.030 Uiso 1 1 d .
B7 B 0.2040(6) 0.2197(3) 0.1606(4) 0.0227(14) Uani 1 1 d .
B8 B -0.0488(6) 0.2067(3) 0.1225(4) 0.0293(16) Uani 1 1 d .
B9 B 0.1243(6) 0.2751(3) 0.2105(4) 0.0263(15) Uani 1 1 d .
B10 B 0.0746(6) 0.2499(3) 0.1179(4) 0.0274(16) Uani 1 1 d .
B11 B -0.0232(6) 0.2547(3) 0.1994(4) 0.0258(15) Uani 1 1 d .
C1 C 0.3193(5) 0.2826(3) 0.3685(3) 0.0266(13) Uani 1 1 d .
C2 C 0.4247(6) 0.2964(3) 0.4052(3) 0.0323(15) Uani 1 1 d .
H2 H 0.4247 0.3206 0.4500 0.039 Uiso 1 1 calc R
C3 C 0.5293(6) 0.2762(3) 0.3786(4) 0.0354(16) Uani 1 1 d .
H3 H 0.6006 0.2851 0.4052 0.042 Uiso 1 1 calc R
C4 C 0.5273(5) 0.2426(3) 0.3117(4) 0.0328(15) Uani 1 1 d .
H4 H 0.5976 0.2289 0.2904 0.039 Uiso 1 1 calc R
C5 C 0.4221(5) 0.2296(3) 0.2770(3) 0.0260(13) Uani 1 1 d .
H5 H 0.4217 0.2069 0.2309 0.031 Uiso 1 1 calc R
C6 C 0.2082(6) 0.3049(3) 0.3994(4) 0.0392(17) Uani 1 1 d .
H6AA H 0.1625 0.3239 0.3578 0.059 Uiso 1 1 calc R
H6AB H 0.2250 0.3337 0.4404 0.059 Uiso 1 1 calc R
H6AC H 0.1639 0.2719 0.4202 0.059 Uiso 1 1 calc R
C7 C -0.0522(5) 0.0974(3) 0.3714(3) 0.0240(13) Uani 1 1 d .
C8 C -0.1404(5) 0.0607(3) 0.3434(3) 0.0288(14) Uani 1 1 d .
H8 H -0.1219 0.0267 0.3141 0.035 Uiso 1 1 calc R
C9 C -0.2559(5) 0.0738(3) 0.3584(4) 0.0368(16) Uani 1 1 d .
H9 H -0.3159 0.0482 0.3397 0.044 Uiso 1 1 calc R
C10 C -0.2843(5) 0.1233(3) 0.3999(4) 0.0407(18) Uani 1 1 d .
H10 H -0.3635 0.1324 0.4086 0.049 Uiso 1 1 calc R
C11 C -0.1969(5) 0.1599(3) 0.4290(4) 0.0346(16) Uani 1 1 d .
H11 H -0.2157 0.1942 0.4578 0.042 Uiso 1 1 calc R
C12 C -0.0816(5) 0.1458(3) 0.4154(3) 0.0280(14) Uani 1 1 d .
H12 H -0.0216 0.1701 0.4369 0.034 Uiso 1 1 calc R
C13 C 0.1680(5) 0.1051(3) 0.4410(3) 0.0227(13) Uani 1 1 d .
C14 C 0.2566(5) 0.1468(2) 0.4478(3) 0.0245(13) Uani 1 1 d .
H14 H 0.2859 0.1648 0.4028 0.029 Uiso 1 1 calc R
C15 C 0.3025(5) 0.1624(3) 0.5201(3) 0.0283(14) Uani 1 1 d .
H15 H 0.3641 0.1903 0.5240 0.034 Uiso 1 1 calc R
C16 C 0.2595(5) 0.1377(3) 0.5861(3) 0.0361(15) Uani 1 1 d .
H16 H 0.2906 0.1488 0.6353 0.043 Uiso 1 1 calc R
C17 C 0.1700(5) 0.0962(3) 0.5802(3) 0.0321(15) Uani 1 1 d .
H17 H 0.1407 0.0787 0.6255 0.038 Uiso 1 1 calc R
C18 C 0.1235(5) 0.0805(3) 0.5085(3) 0.0270(13) Uani 1 1 d .
H18 H 0.0613 0.0529 0.5050 0.032 Uiso 1 1 calc R
C19 C 0.1142(5) 0.0054(2) 0.3410(3) 0.0206(12) Uani 1 1 d .
C20 C 0.0665(5) -0.0227(3) 0.2765(3) 0.0298(14) Uani 1 1 d .
H20 H 0.0286 0.0000 0.2372 0.036 Uiso 1 1 calc R
C21 C 0.0733(6) -0.0837(3) 0.2687(4) 0.0357(16) Uani 1 1 d .
H21 H 0.0387 -0.1026 0.2248 0.043 Uiso 1 1 calc R
C22 C 0.1304(6) -0.1166(3) 0.3246(4) 0.0391(17) Uani 1 1 d .
H22 H 0.1350 -0.1583 0.3193 0.047 Uiso 1 1 calc R
C23 C 0.1812(5) -0.0895(3) 0.3884(4) 0.0342(15) Uani 1 1 d .
H23 H 0.2222 -0.1124 0.4262 0.041 Uiso 1 1 calc R
C24 C 0.1723(5) -0.0288(3) 0.3973(3) 0.0251(13) Uani 1 1 d .
H24 H 0.2058 -0.0104 0.4418 0.030 Uiso 1 1 calc R
C25 C 0.3684(4) 0.0285(2) 0.2689(3) 0.0223(12) Uani 1 1 d .
C26 C 0.3925(5) -0.0315(2) 0.2615(3) 0.0246(13) Uani 1 1 d .
H26 H 0.3664 -0.0519 0.2163 0.030 Uiso 1 1 calc R
C27 C 0.4541(5) -0.0620(3) 0.3189(3) 0.0280(14) Uani 1 1 d .
H27 H 0.4705 -0.1028 0.3125 0.034 Uiso 1 1 calc R
C28 C 0.4914(5) -0.0333(3) 0.3849(3) 0.0279(14) Uani 1 1 d .
H28 H 0.5347 -0.0540 0.4237 0.033 Uiso 1 1 calc R
C29 C 0.4658(5) 0.0264(3) 0.3949(3) 0.0254(13) Uani 1 1 d .
H29 H 0.4890 0.0461 0.4412 0.030 Uiso 1 1 calc R
C30 C 0.4064(5) 0.0568(3) 0.3369(3) 0.0251(13) Uani 1 1 d .
H30 H 0.3910 0.0977 0.3433 0.030 Uiso 1 1 calc R
C31 C 0.4232(5) 0.1117(2) 0.1532(3) 0.0222(12) Uani 1 1 d .
C32 C 0.4073(5) 0.1415(3) 0.0832(3) 0.0250(13) Uani 1 1 d .
H32 H 0.3349 0.1384 0.0558 0.030 Uiso 1 1 calc R
C33 C 0.4956(5) 0.1754(3) 0.0532(3) 0.0271(14) Uani 1 1 d .
H33 H 0.4830 0.1961 0.0060 0.033 Uiso 1 1 calc R
C34 C 0.6019(5) 0.1793(3) 0.0918(4) 0.0317(15) Uani 1 1 d .
H34 H 0.6617 0.2035 0.0722 0.038 Uiso 1 1 calc R
C35 C 0.6211(5) 0.1479(3) 0.1589(3) 0.0300(15) Uani 1 1 d .
H35 H 0.6957 0.1488 0.1838 0.036 Uiso 1 1 calc R
C36 C 0.5323(5) 0.1149(3) 0.1906(3) 0.0237(13) Uani 1 1 d .
H36 H 0.5459 0.0945 0.2378 0.028 Uiso 1 1 calc R
C37 C 0.2681(5) 0.0218(2) 0.1163(3) 0.0217(12) Uani 1 1 d .
C38 C 0.1572(5) 0.0052(2) 0.0925(3) 0.0218(12) Uani 1 1 d .
H38 H 0.0919 0.0212 0.1177 0.026 Uiso 1 1 calc R
C39 C 0.1394(5) -0.0349(3) 0.0317(3) 0.0261(13) Uani 1 1 d .
H39 H 0.0624 -0.0456 0.0162 0.031 Uiso 1 1 calc R
C40 C 0.2329(5) -0.0590(2) -0.0061(3) 0.0260(13) Uani 1 1 d .
H40 H 0.2206 -0.0860 -0.0473 0.031 Uiso 1 1 calc R
C41 C 0.3455(5) -0.0427(3) 0.0177(3) 0.0276(14) Uani 1 1 d .
H41 H 0.4108 -0.0589 -0.0071 0.033 Uiso 1 1 calc R
C42 C 0.3613(5) -0.0031(2) 0.0775(3) 0.0237(13) Uani 1 1 d .
H42 H 0.4383 0.0077 0.0930 0.028 Uiso 1 1 calc R
C50 C 0.7929(7) 0.4263(3) 0.3806(4) 0.050(2) Uani 1 1 d .
H50 H 0.8309 0.4392 0.4304 0.060 Uiso 1 1 calc R
Cl1 Cl 0.6462(2) 0.41681(11) 0.39536(16) 0.0954(10) Uani 1 1 d .
Cl2 Cl 0.8114(2) 0.48157(11) 0.31311(15) 0.0834(8) Uani 1 1 d .
Cl3 Cl 0.8585(3) 0.36103(12) 0.35159(17) 0.1009(10) Uani 1 1 d .
H10B H 0.079(4) 0.281(2) 0.069(3) 0.024(15) Uiso 1 1 d .
H11B H -0.091(5) 0.287(3) 0.206(3) 0.038(18) Uiso 1 1 d .
H9B H 0.152(5) 0.320(2) 0.221(3) 0.028(16) Uiso 1 1 d .
H7B H 0.283(4) 0.229(2) 0.125(3) 0.013(13) Uiso 1 1 d .
H4B H 0.124(5) 0.154(2) 0.053(3) 0.029(16) Uiso 1 1 d .
H8B H -0.124(5) 0.204(2) 0.083(3) 0.033(17) Uiso 1 1 d .
H5B H -0.137(5) 0.172(3) 0.258(3) 0.039(17) Uiso 1 1 d .

loop_
_atom_site_aniso_label
_atom_site_aniso_U_11
_atom_site_aniso_U_22
_atom_site_aniso_U_33
_atom_site_aniso_U_23
_atom_site_aniso_U_13
_atom_site_aniso_U_12
Rh 0.0196(2) 0.0185(2) 0.0172(2) 0.0001(2) -0.00011(15) -0.0003(2)
S 0.0243(7) 0.0273(9) 0.0277(8) -0.0011(6) -0.0054(6) -0.0008(6)
P1 0.0216(8) 0.0210(8) 0.0191(7) 0.0000(6) 0.0017(6) -0.0023(6)
P2 0.0215(7) 0.0196(8) 0.0190(7) -0.0017(6) -0.0001(6) -0.0006(6)
N 0.028(3) 0.016(2) 0.024(3) 0.002(2) -0.001(2) -0.003(2)
B3 0.028(4) 0.017(3) 0.031(4) -0.001(3) -0.010(3) 0.001(3)
B4 0.031(4) 0.037(4) 0.019(4) 0.001(3) -0.001(3) 0.003(3)
B5 0.023(3) 0.032(4) 0.023(4) 0.001(3) -0.006(3) 0.005(3)
B6 0.025(4) 0.022(4) 0.028(4) -0.001(3) 0.003(3) 0.008(3)
B7 0.025(3) 0.018(3) 0.025(4) 0.001(3) 0.005(3) -0.001(3)
B8 0.032(4) 0.024(4) 0.032(4) 0.005(3) -0.003(3) 0.006(3)
B9 0.027(4) 0.022(4) 0.030(4) -0.001(3) -0.001(3) -0.001(3)
B10 0.030(4) 0.025(4) 0.027(4) 0.008(3) 0.000(3) -0.001(3)
B11 0.025(4) 0.023(4) 0.030(4) 0.007(3) 0.000(3) 0.005(3)
C1 0.032(3) 0.022(3) 0.026(3) 0.002(3) 0.003(3) -0.005(3)
C2 0.043(4) 0.028(4) 0.025(3) -0.007(3) -0.003(3) -0.006(3)
C3 0.037(4) 0.027(4) 0.041(4) 0.004(3) -0.011(3) -0.011(3)
C4 0.027(3) 0.027(4) 0.045(4) -0.011(3) 0.002(3) -0.001(3)
C5 0.028(3) 0.021(3) 0.028(3) -0.008(3) -0.004(3) -0.002(3)
C6 0.045(4) 0.036(4) 0.037(4) -0.013(3) 0.008(3) -0.010(3)
C7 0.022(3) 0.025(3) 0.025(3) 0.007(3) 0.000(2) -0.001(3)
C8 0.027(3) 0.032(4) 0.027(3) 0.006(3) 0.000(3) 0.002(3)
C9 0.024(3) 0.040(4) 0.046(4) 0.012(3) 0.005(3) 0.004(3)
C10 0.021(3) 0.051(5) 0.050(4) 0.019(4) 0.008(3) 0.012(3)
C11 0.029(3) 0.038(4) 0.037(4) 0.015(3) 0.010(3) 0.008(3)
C12 0.025(3) 0.036(4) 0.023(3) 0.009(3) 0.004(2) 0.000(3)
C13 0.024(3) 0.022(3) 0.021(3) -0.003(2) 0.000(2) -0.003(2)
C14 0.028(3) 0.020(3) 0.025(3) -0.005(2) 0.002(2) 0.000(3)
C15 0.029(3) 0.024(3) 0.032(3) -0.007(3) -0.003(3) -0.004(3)
C16 0.046(4) 0.040(4) 0.022(3) 0.002(3) -0.006(3) 0.000(4)
C17 0.035(4) 0.038(4) 0.023(3) 0.001(3) 0.000(3) -0.006(3)
C18 0.024(3) 0.030(3) 0.027(3) 0.000(3) 0.001(3) -0.001(3)
C19 0.020(3) 0.022(3) 0.019(3) 0.002(2) 0.007(2) 0.002(2)
C20 0.031(3) 0.033(4) 0.026(3) -0.006(3) 0.004(3) -0.007(3)
C21 0.042(4) 0.030(4) 0.036(4) -0.008(3) 0.008(3) -0.010(3)
C22 0.047(4) 0.022(3) 0.050(4) -0.001(3) 0.024(3) -0.002(3)
C23 0.037(4) 0.023(3) 0.044(4) 0.006(3) 0.012(3) 0.003(3)
C24 0.028(3) 0.026(3) 0.022(3) 0.002(3) 0.003(2) 0.002(3)
C25 0.016(3) 0.024(3) 0.027(3) 0.002(3) 0.001(2) 0.000(2)
C26 0.029(3) 0.020(3) 0.025(3) -0.001(2) 0.003(3) -0.001(3)
C27 0.028(3) 0.025(3) 0.031(4) 0.007(3) 0.001(3) -0.001(3)
C28 0.028(3) 0.028(3) 0.028(3) 0.005(3) -0.002(3) -0.001(3)
C29 0.025(3) 0.033(4) 0.018(3) -0.004(3) 0.001(2) 0.001(3)
C30 0.021(3) 0.029(3) 0.025(3) 0.000(3) 0.004(2) 0.002(3)
C31 0.026(3) 0.016(3) 0.024(3) -0.005(2) 0.002(2) 0.000(2)
C32 0.025(3) 0.024(3) 0.025(3) -0.007(3) 0.004(2) 0.005(3)
C33 0.028(3) 0.029(3) 0.024(3) 0.003(3) 0.005(3) 0.000(3)
C34 0.032(3) 0.031(4) 0.033(4) -0.002(3) 0.010(3) -0.002(3)
C35 0.022(3) 0.040(4) 0.028(3) -0.007(3) 0.004(3) 0.001(3)
C36 0.023(3) 0.027(3) 0.021(3) -0.002(2) 0.004(2) 0.002(3)
C37 0.027(3) 0.016(3) 0.021(3) 0.000(2) 0.005(2) 0.000(2)
C38 0.026(3) 0.019(3) 0.020(3) 0.002(2) -0.003(2) 0.000(2)
C39 0.028(3) 0.025(3) 0.025(3) -0.003(3) -0.005(3) -0.003(3)
C40 0.036(3) 0.019(3) 0.022(3) -0.005(2) -0.005(3) 0.002(3)
C41 0.025(3) 0.029(3) 0.029(3) -0.004(3) 0.006(3) 0.000(3)
C42 0.026(3) 0.022(3) 0.023(3) -0.004(2) 0.001(2) 0.000(3)
C50 0.068(5) 0.038(4) 0.042(4) -0.004(4) -0.024(4) 0.003(4)
Cl1 0.117(2) 0.0598(15) 0.113(2) -0.0352(15) 0.0782(18) -0.0437(15)
Cl2 0.0966(19) 0.0619(15) 0.0945(19) 0.0191(14) 0.0516(15) -0.0086(14)
Cl3 0.122(2) 0.0669(16) 0.112(2) -0.0260(16) -0.0386(18) 0.0465(17)

loop_
_atom_type_symbol
_atom_type_description
_atom_type_scat_dispersion_real
_atom_type_scat_dispersion_imag
_atom_type_scat_source
C C 0.0033 0.0016 'International Tables Vol C Tables 4.2.6.8 and 6.1.1.4'
H H 0.0000 0.0000 'International Tables Vol C Tables 4.2.6.8 and 6.1.1.4'
B B 0.0013 0.0007 'International Tables Vol C Tables 4.2.6.8 and 6.1.1.4'
Cl Cl 0.1484 0.1585 'International Tables Vol C Tables 4.2.6.8 and 6.1.1.4'
N N 0.0061 0.0033 'International Tables Vol C Tables 4.2.6.8 and 6.1.1.4'
P P 0.1023 0.0942 'International Tables Vol C Tables 4.2.6.8 and 6.1.1.4'
Rh Rh -1.1178 0.9187 'International Tables Vol C Tables 4.2.6.8 and 6.1.1.4'
S S 0.1246 0.1234 'International Tables Vol C Tables 4.2.6.8 and 6.1.1.4'

loop_
_geom_angle_atom_site_label_1
_geom_angle_atom_site_label_2
_geom_angle_atom_site_label_3
_geom_angle
B3 Rh P1 112.3(2)
B3 Rh P2 112.83(19)
P1 Rh P2 97.86(5)
B3 Rh B6 44.8(3)
P1 Rh B6 92.29(18)
P2 Rh B6 157.61(17)
B3 Rh B7 44.5(2)
P1 Rh B7 156.43(17)
P2 Rh B7 96.40(17)
B6 Rh B7 68.2(2)
B3 Rh S 119.79(18)
P1 Rh S 103.80(5)
P2 Rh S 107.75(5)
B6 Rh S 88.94(17)
B7 Rh S 89.51(16)
B3 Rh B4 86.5(3)
P1 Rh B4 150.98(18)
P2 Rh B4 94.51(18)
B6 Rh B4 85.9(2)
B7 Rh B4 45.0(2)
S Rh B4 47.26(18)
B3 Rh B5 85.8(2)
P1 Rh B5 90.84(17)
P2 Rh B5 154.13(16)
B6 Rh B5 44.4(2)
B7 Rh B5 84.3(2)
S Rh B5 46.38(16)
B4 Rh B5 67.8(2)
B5 S B4 90.8(3)
B5 S B8 57.8(3)
B4 S B8 57.9(3)
B5 S Rh 69.5(2)
B4 S Rh 67.6(2)
B8 S Rh 99.3(2)
C13 P1 C19 104.3(3)
C13 P1 C7 98.1(3)
C19 P1 C7 103.0(3)
C13 P1 Rh 121.55(19)
C19 P1 Rh 115.17(18)
C7 P1 Rh 111.99(18)
C25 P2 C37 102.6(3)
C25 P2 C31 100.9(3)
C37 P2 C31 97.2(2)
C25 P2 Rh 117.27(19)
C37 P2 Rh 120.18(19)
C31 P2 Rh 115.29(18)
C5 N C1 118.3(5)
C5 N B3 115.4(5)
C1 N B3 126.3(5)
N B3 B7 121.8(5)
N B3 B6 132.1(5)
B7 B3 B6 101.2(5)
N B3 B9 117.3(5)
B7 B3 B9 62.6(4)
B6 B3 B9 62.9(4)
N B3 Rh 131.9(4)
B7 B3 Rh 75.6(3)
B6 B3 Rh 75.2(3)
B9 B3 Rh 110.5(4)
B10 B4 B7 58.8(4)
B10 B4 B8 55.7(4)
B7 B4 B8 105.3(5)
B10 B4 S 114.3(5)
B7 B4 S 125.3(4)
B8 B4 S 62.8(3)
B10 B4 Rh 104.7(4)
B7 B4 Rh 65.7(3)
B8 B4 Rh 100.5(4)
S B4 Rh 65.1(2)
B10 B4 H4B 122(3)
B7 B4 H4B 120(3)
B8 B4 H4B 123(3)
S B4 H4B 108(3)
Rh B4 H4B 128(3)
B11 B5 B6 60.7(4)
B11 B5 B8 56.9(4)
B6 B5 B8 107.3(5)
B11 B5 S 115.8(4)
B6 B5 S 124.7(4)
B8 B5 S 63.2(3)
B11 B5 Rh 104.2(4)
B6 B5 Rh 64.3(3)
B8 B5 Rh 99.1(4)
S B5 Rh 64.2(2)
B11 B5 H5B 117(3)
B6 B5 H5B 118(3)
B8 B5 H5B 121(3)
S B5 H5B 111(3)
Rh B5 H5B 134(3)
B3 B6 B9 58.6(4)
B3 B6 B11 111.7(5)
B9 B6 B11 58.4(4)
B3 B6 B5 124.0(5)
B9 B6 B5 106.6(5)
B11 B6 B5 57.1(4)
B3 B6 Rh 60.0(3)
B9 B6 Rh 98.1(4)
B11 B6 Rh 106.8(4)
B5 B6 Rh 71.3(3)
B3 B6 H6B 124(3)
B9 B6 H6B 128(3)
B11 B6 H6B 114(3)
B5 B6 H6B 107(3)
Rh B6 H6B 129(3)
B3 B7 B10 113.7(5)
B3 B7 B9 59.0(4)
B10 B7 B9 59.9(4)
B3 B7 B4 123.3(5)
B10 B7 B4 59.1(4)
B9 B7 B4 108.7(5)
B3 B7 Rh 59.9(3)
B10 B7 Rh 107.4(4)
B9 B7 Rh 98.1(4)
B4 B7 Rh 69.3(3)
B3 B7 H7B 122(2)
B10 B7 H7B 112(2)
B9 B7 H7B 124(3)
B4 B7 H7B 111(2)
Rh B7 H7B 133(3)
B10 B8 B11 63.8(4)
B10 B8 B5 103.3(5)
B11 B8 B5 57.2(4)
B10 B8 B4 58.6(4)
B11 B8 B4 103.4(5)
B5 B8 B4 92.4(4)
B10 B8 S 113.7(4)
B11 B8 S 112.3(4)
B5 B8 S 59.0(3)
B4 B8 S 59.3(3)
B10 B8 H8B 130(3)
B11 B8 H8B 129(3)
B5 B8 H8B 125(3)
B4 B8 H8B 126(3)
S B8 H8B 105(3)
B3 B9 B11 114.0(5)
B3 B9 B10 113.0(5)
B11 B9 B10 62.2(4)
B3 B9 B7 58.4(4)
B11 B9 B7 105.5(5)
B10 B9 B7 59.8(4)
B3 B9 B6 58.5(4)
B11 B9 B6 61.2(4)
B10 B9 B6 106.1(5)
B7 B9 B6 95.5(4)
B3 B9 H9B 113(3)
B11 B9 H9B 123(3)
B10 B9 H9B 123(3)
B7 B9 H9B 126(3)
B6 B9 H9B 126(3)
B8 B10 B7 116.2(5)
B8 B10 B9 112.5(5)
B7 B10 B9 60.3(4)
B8 B10 B4 65.7(4)
B7 B10 B4 62.1(4)
B9 B10 B4 111.5(5)
B8 B10 B11 58.4(4)
B7 B10 B11 103.0(5)
B9 B10 B11 58.4(4)
B4 B10 B11 104.6(5)
B8 B10 H10B 117(3)
B7 B10 H10B 120(3)
B9 B10 H10B 118(3)
B4 B10 H10B 121(3)
B11 B10 H10B 127(3)
B8 B11 B5 66.0(4)
B8 B11 B9 112.9(5)
B5 B11 B9 112.5(5)
B8 B11 B6 115.8(5)
B5 B11 B6 62.1(4)
B9 B11 B6 60.4(4)
B8 B11 B10 57.8(4)
B5 B11 B10 105.3(5)
B9 B11 B10 59.4(4)
B6 B11 B10 103.5(5)
B8 B11 H11B 114(3)
B5 B11 H11B 119(3)
B9 B11 H11B 120(3)
B6 B11 H11B 123(3)
B10 B11 H11B 126(3)
N C1 C2 119.2(6)
N C1 C6 120.4(5)
C2 C1 C6 120.4(6)
C3 C2 C1 122.0(6)
C3 C2 H2 119.0
C1 C2 H2 119.0
C2 C3 C4 117.9(6)
C2 C3 H3 121.1
C4 C3 H3 121.1
C5 C4 C3 118.7(6)
C5 C4 H4 120.6
C3 C4 H4 120.6
N C5 C4 123.7(5)
N C5 H5 118.1
C4 C5 H5 118.1
C1 C6 H6AA 109.5
C1 C6 H6AB 109.5
H6AA C6 H6AB 109.5
C1 C6 H6AC 109.5
H6AA C6 H6AC 109.5
H6AB C6 H6AC 109.5
C12 C7 C8 118.7(5)
C12 C7 P1 119.0(4)
C8 C7 P1 122.2(5)
C7 C8 C9 119.9(6)
C7 C8 H8 120.0
C9 C8 H8 120.0
C10 C9 C8 120.8(6)
C10 C9 H9 119.6
C8 C9 H9 119.6
C9 C10 C11 119.9(6)
C9 C10 H10 120.1
C11 C10 H10 120.1
C10 C11 C12 119.0(6)
C10 C11 H11 120.5
C12 C11 H11 120.5
C7 C12 C11 121.6(6)
C7 C12 H12 119.2
C11 C12 H12 119.2
C14 C13 C18 118.7(5)
C14 C13 P1 121.2(4)
C18 C13 P1 119.9(4)
C15 C14 C13 120.5(5)
C15 C14 H14 119.8
C13 C14 H14 119.8
C16 C15 C14 120.6(6)
C16 C15 H15 119.7
C14 C15 H15 119.7
C15 C16 C17 119.6(6)
C15 C16 H16 120.2
C17 C16 H16 120.2
C18 C17 C16 120.3(6)
C18 C17 H17 119.8
C16 C17 H17 119.8
C17 C18 C13 120.3(6)
C17 C18 H18 119.8
C13 C18 H18 119.8
C20 C19 C24 118.6(6)
C20 C19 P1 118.1(4)
C24 C19 P1 123.3(4)
C19 C20 C21 120.8(6)
C19 C20 H20 119.6
C21 C20 H20 119.6
C22 C21 C20 119.8(6)
C22 C21 H21 120.1
C20 C21 H21 120.1
C21 C22 C23 120.5(6)
C21 C22 H22 119.8
C23 C22 H22 119.8
C22 C23 C24 119.9(6)
C22 C23 H23 120.0
C24 C23 H23 120.0
C23 C24 C19 120.4(6)
C23 C24 H24 119.8
C19 C24 H24 119.8
C26 C25 C30 117.8(5)
C26 C25 P2 125.4(4)
C30 C25 P2 116.8(4)
C27 C26 C25 121.1(5)
C27 C26 H26 119.5
C25 C26 H26 119.5
C28 C27 C26 120.2(6)
C28 C27 H27 119.9
C26 C27 H27 119.9
C27 C28 C29 119.9(5)
C27 C28 H28 120.0
C29 C28 H28 120.0
C30 C29 C28 119.6(5)
C30 C29 H29 120.2
C28 C29 H29 120.2
C29 C30 C25 121.4(6)
C29 C30 H30 119.3
C25 C30 H30 119.3
C32 C31 C36 118.2(5)
C32 C31 P2 118.5(4)
C36 C31 P2 123.2(4)
C33 C32 C31 121.0(5)
C33 C32 H32 119.5
C31 C32 H32 119.5
C34 C33 C32 120.0(6)
C34 C33 H33 120.0
C32 C33 H33 120.0
C35 C34 C33 119.9(6)
C35 C34 H34 120.1
C33 C34 H34 120.1
C34 C35 C36 120.6(6)
C34 C35 H35 119.7
C36 C35 H35 119.7
C35 C36 C31 120.3(5)
C35 C36 H36 119.9
C31 C36 H36 119.9
C38 C37 C42 117.3(5)
C38 C37 P2 122.8(4)
C42 C37 P2 119.8(4)
C37 C38 C39 121.0(5)
C37 C38 H38 119.5
C39 C38 H38 119.5
C40 C39 C38 120.8(5)
C40 C39 H39 119.6
C38 C39 H39 119.6
C39 C40 C41 118.7(5)
C39 C40 H40 120.6
C41 C40 H40 120.6
C42 C41 C40 119.7(5)
C42 C41 H41 120.1
C40 C41 H41 120.1
C41 C42 C37 122.4(5)
C41 C42 H42 118.8
C37 C42 H42 118.8
Cl1 C50 Cl2 109.2(4)
Cl1 C50 Cl3 111.7(4)
Cl2 C50 Cl3 110.9(5)
Cl1 C50 H50 108.3
Cl2 C50 H50 108.3
Cl3 C50 H50 108.3

loop_
_geom_bond_atom_site_label_1
_geom_bond_atom_site_label_2
_geom_bond_distance
Rh B3 2.119(7)
Rh P1 2.3243(15)
Rh P2 2.3276(15)
Rh B6 2.364(7)
Rh B7 2.372(7)
Rh S 2.3885(14)
Rh B4 2.435(7)
Rh B5 2.485(7)
S B5 1.921(7)
S B4 1.934(8)
S B8 2.001(7)
P1 C13 1.833(6)
P1 C19 1.843(6)
P1 C7 1.845(6)
P2 C25 1.826(6)
P2 C37 1.841(6)
P2 C31 1.852(6)
N C5 1.353(7)
N C1 1.367(7)
N B3 1.556(7)
B3 B7 1.716(10)
B3 B6 1.723(10)
B3 B9 1.726(9)
B4 B10 1.784(10)
B4 B7 1.839(10)
B4 B8 1.905(10)
B4 H4B 1.06(6)
B5 B11 1.745(10)
B5 B6 1.837(10)
B5 B8 1.897(10)
B5 H5B 1.19(6)
B6 B9 1.800(10)
B6 B11 1.813(9)
B6 H6B 1.09(6)
B7 B10 1.779(9)
B7 B9 1.789(10)
B7 H7B 1.13(5)
B8 B10 1.727(10)
B8 B11 1.739(10)
B8 H8B 1.09(5)
B9 B11 1.763(10)
B9 B10 1.782(10)
B9 H9B 1.08(5)
B10 B11 1.832(10)
B10 H10B 1.11(5)
B11 H11B 1.08(6)
C1 C2 1.389(8)
C1 C6 1.486(8)
C2 C3 1.377(9)
C2 H2 0.9500
C3 C4 1.386(8)
C3 H3 0.9500
C4 C5 1.367(7)
C4 H4 0.9500
C5 H5 0.9500
C6 H6AA 0.9800
C6 H6AB 0.9800
C6 H6AC 0.9800
C7 C12 1.384(8)
C7 C8 1.388(8)
C8 C9 1.391(8)
C8 H8 0.9500
C9 C10 1.376(9)
C9 H9 0.9500
C10 C11 1.387(9)
C10 H10 0.9500
C11 C12 1.389(8)
C11 H11 0.9500
C12 H12 0.9500
C13 C14 1.393(7)
C13 C18 1.404(8)
C14 C15 1.392(7)
C14 H14 0.9500
C15 C16 1.377(8)
C15 H15 0.9500
C16 C17 1.394(8)
C16 H16 0.9500
C17 C18 1.386(8)
C17 H17 0.9500
C18 H18 0.9500
C19 C20 1.387(7)
C19 C24 1.402(7)
C20 C21 1.390(8)
C20 H20 0.9500
C21 C22 1.376(9)
C21 H21 0.9500
C22 C23 1.381(9)
C22 H22 0.9500
C23 C24 1.387(8)
C23 H23 0.9500
C24 H24 0.9500
C25 C26 1.393(7)
C25 C30 1.400(8)
C26 C27 1.390(7)
C26 H26 0.9500
C27 C28 1.375(8)
C27 H27 0.9500
C28 C29 1.395(8)
C28 H28 0.9500
C29 C30 1.383(8)
C29 H29 0.9500
C30 H30 0.9500
C31 C32 1.396(8)
C31 C36 1.398(7)
C32 C33 1.387(8)
C32 H32 0.9500
C33 C34 1.380(8)
C33 H33 0.9500
C34 C35 1.375(8)
C34 H34 0.9500
C35 C36 1.389(8)
C35 H35 0.9500
C36 H36 0.9500
C37 C38 1.381(7)
C37 C42 1.398(8)
C38 C39 1.401(7)
C38 H38 0.9500
C39 C40 1.385(8)
C39 H39 0.9500
C40 C41 1.397(7)
C40 H40 0.9500
C41 C42 1.380(7)
C41 H41 0.9500
C42 H42 0.9500
C50 Cl1 1.726(8)
C50 Cl2 1.730(8)
C50 Cl3 1.741(8)
C50 H50 1.0000

loop_
_geom_torsion_atom_site_label_1
_geom_torsion_atom_site_label_2
_geom_torsion_atom_site_label_3
_geom_torsion_atom_site_label_4
_geom_torsion
B3 Rh S B5 -48.5(3)
P1 Rh S B5 77.7(2)
P2 Rh S B5 -179.2(2)
B6 Rh S B5 -14.4(3)
B7 Rh S B5 -82.7(3)
B4 Rh S B5 -99.8(3)
B3 Rh S B4 51.3(3)
P1 Rh S B4 177.5(2)
P2 Rh S B4 -79.4(3)
B6 Rh S B4 85.4(3)
B7 Rh S B4 17.1(3)
B5 Rh S B4 99.8(3)
B3 Rh S B8 1.9(3)
P1 Rh S B8 128.0(2)
P2 Rh S B8 -128.9(2)
B6 Rh S B8 35.9(3)
B7 Rh S B8 -32.3(3)
B4 Rh S B8 -49.4(3)
B5 Rh S B8 50.3(3)
B3 Rh P1 C13 -25.5(3)
P2 Rh P1 C13 93.2(2)
B6 Rh P1 C13 -66.8(3)
B7 Rh P1 C13 -33.6(5)
S Rh P1 C13 -156.3(2)
B4 Rh P1 C13 -152.5(4)
B5 Rh P1 C13 -111.3(3)
B3 Rh P1 C19 -153.0(3)
P2 Rh P1 C19 -34.3(2)
B6 Rh P1 C19 165.7(3)
B7 Rh P1 C19 -161.0(4)
S Rh P1 C19 76.2(2)
B4 Rh P1 C19 80.0(4)
B5 Rh P1 C19 121.2(3)
B3 Rh P1 C7 89.8(3)
P2 Rh P1 C7 -151.6(2)
B6 Rh P1 C7 48.4(3)
B7 Rh P1 C7 81.7(5)
S Rh P1 C7 -41.0(2)
B4 Rh P1 C7 -37.2(4)
B5 Rh P1 C7 4.0(3)
B3 Rh P2 C25 95.3(3)
P1 Rh P2 C25 -23.0(2)
B6 Rh P2 C25 93.2(5)
B7 Rh P2 C25 138.2(3)
S Rh P2 C25 -130.2(2)
B4 Rh P2 C25 -176.6(3)
B5 Rh P2 C25 -131.5(4)
B3 Rh P2 C37 -139.0(3)
P1 Rh P2 C37 102.7(2)
B6 Rh P2 C37 -141.1(5)
B7 Rh P2 C37 -96.1(3)
S Rh P2 C37 -4.5(2)
B4 Rh P2 C37 -50.9(3)
B5 Rh P2 C37 -5.9(5)
B3 Rh P2 C31 -23.3(3)
P1 Rh P2 C31 -141.5(2)
B6 Rh P2 C31 -25.3(5)
B7 Rh P2 C31 19.7(3)
S Rh P2 C31 111.2(2)
B4 Rh P2 C31 64.8(3)
B5 Rh P2 C31 109.9(4)
C5 N B3 B7 -40.1(7)
C1 N B3 B7 140.5(6)
C5 N B3 B6 169.6(6)
C1 N B3 B6 -9.8(10)
C5 N B3 B9 -113.3(6)
C1 N B3 B9 67.3(8)
C5 N B3 Rh 59.3(8)
C1 N B3 Rh -120.1(6)
P1 Rh B3 N 64.5(6)
P2 Rh B3 N -44.9(7)
B6 Rh B3 N 134.0(8)
B7 Rh B3 N -120.0(7)
S Rh B3 N -173.4(5)
B4 Rh B3 N -138.3(6)
B5 Rh B3 N 153.7(6)
P1 Rh B3 B7 -175.4(3)
P2 Rh B3 B7 75.2(3)
B6 Rh B3 B7 -106.0(4)
S Rh B3 B7 -53.3(4)
B4 Rh B3 B7 -18.3(3)
B5 Rh B3 B7 -86.2(3)
P1 Rh B3 B6 -69.5(3)
P2 Rh B3 B6 -178.9(3)
B7 Rh B3 B6 106.0(4)
S Rh B3 B6 52.6(4)
B4 Rh B3 B6 87.7(3)
B5 Rh B3 B6 19.7(3)
P1 Rh B3 B9 -122.5(4)
P2 Rh B3 B9 128.1(4)
B6 Rh B3 B9 -53.0(4)
B7 Rh B3 B9 52.9(4)
S Rh B3 B9 -0.4(5)
B4 Rh B3 B9 34.7(5)
B5 Rh B3 B9 -33.3(4)
B5 S B4 B10 -28.3(5)
B8 S B4 B10 22.1(4)
Rh S B4 B10 -95.6(4)
B5 S B4 B7 39.6(6)
B8 S B4 B7 90.0(6)
Rh S B4 B7 -27.8(4)
B5 S B4 B8 -50.4(3)
Rh S B4 B8 -117.7(3)
B5 S B4 Rh 67.4(2)
B8 S B4 Rh 117.7(3)
B3 Rh B4 B10 -26.9(4)
P1 Rh B4 B10 105.2(5)
P2 Rh B4 B10 -139.6(4)
B6 Rh B4 B10 17.9(4)
B7 Rh B4 B10 -45.1(4)
S Rh B4 B10 110.3(4)
B5 Rh B4 B10 59.9(4)
B3 Rh B4 B7 18.1(3)
P1 Rh B4 B7 150.3(3)
P2 Rh B4 B7 -94.5(3)
B6 Rh B4 B7 63.0(3)
S Rh B4 B7 155.4(4)
B5 Rh B4 B7 105.0(4)
B3 Rh B4 B8 -84.0(4)
P1 Rh B4 B8 48.2(6)
P2 Rh B4 B8 163.3(3)
B6 Rh B4 B8 -39.1(4)
B7 Rh B4 B8 -102.1(5)
S Rh B4 B8 53.2(3)
B5 Rh B4 B8 2.8(3)
B3 Rh B4 S -137.3(3)
P1 Rh B4 S -5.1(5)
P2 Rh B4 S 110.10(17)
B6 Rh B4 S -92.4(2)
B7 Rh B4 S -155.4(4)
B5 Rh B4 S -50.4(2)
B4 S B5 B11 28.2(5)
B8 S B5 B11 -22.3(4)
Rh S B5 B11 93.9(4)
B4 S B5 B6 -42.8(5)
B8 S B5 B6 -93.3(6)
Rh S B5 B6 22.9(4)
B4 S B5 B8 50.4(3)
Rh S B5 B8 116.1(3)
B4 S B5 Rh -65.7(2)
B8 S B5 Rh -116.1(3)
B3 Rh B5 B11 27.2(4)
P1 Rh B5 B11 139.4(4)
P2 Rh B5 B11 -110.4(4)
B6 Rh B5 B11 47.0(4)
B7 Rh B5 B11 -17.4(4)
S Rh B5 B11 -112.2(4)
B4 Rh B5 B11 -60.7(4)
B3 Rh B5 B6 -19.8(4)
P1 Rh B5 B6 92.4(3)
P2 Rh B5 B6 -157.5(3)
B7 Rh B5 B6 -64.5(3)
S Rh B5 B6 -159.2(4)
B4 Rh B5 B6 -107.8(4)
B3 Rh B5 B8 85.1(4)
P1 Rh B5 B8 -162.6(3)
P2 Rh B5 B8 -52.5(6)
B6 Rh B5 B8 105.0(5)
B7 Rh B5 B8 40.5(4)
S Rh B5 B8 -54.2(3)
B4 Rh B5 B8 -2.8(3)
B3 Rh B5 S 139.4(3)
P1 Rh B5 S -108.39(17)
P2 Rh B5 S 1.7(5)
B6 Rh B5 S 159.2(4)
B7 Rh B5 S 94.7(2)
B4 Rh B5 S 51.4(2)
N B3 B6 B9 103.4(7)
B7 B3 B6 B9 -51.2(4)
Rh B3 B6 B9 -122.8(4)
N B3 B6 B11 128.8(6)
B7 B3 B6 B11 -25.7(6)
B9 B3 B6 B11 25.4(5)
Rh B3 B6 B11 -97.4(5)
N B3 B6 B5 -167.1(6)
B7 B3 B6 B5 38.4(7)
B9 B3 B6 B5 89.5(6)
Rh B3 B6 B5 -33.3(5)
N B3 B6 Rh -133.8(7)
B7 B3 B6 Rh 71.7(4)
B9 B3 B6 Rh 122.8(4)
B11 B5 B6 B3 -95.4(6)
B8 B5 B6 B3 -61.7(7)
S B5 B6 B3 7.3(8)
Rh B5 B6 B3 30.2(5)
B11 B5 B6 B9 -32.5(5)
B8 B5 B6 B9 1.3(6)
S B5 B6 B9 70.3(6)
Rh B5 B6 B9 93.1(4)
B8 B5 B6 B11 33.7(4)
S B5 B6 B11 102.7(6)
Rh B5 B6 B11 125.6(4)
B11 B5 B6 Rh -125.6(4)
B8 B5 B6 Rh -91.9(4)
S B5 B6 Rh -22.9(4)
P1 Rh B6 B3 119.8(3)
P2 Rh B6 B3 2.7(6)
B7 Rh B6 B3 -46.5(3)
S Rh B6 B3 -136.4(3)
B4 Rh B6 B3 -89.2(4)
B5 Rh B6 B3 -151.3(5)
B3 Rh B6 B9 46.4(4)
P1 Rh B6 B9 166.3(3)
P2 Rh B6 B9 49.1(6)
B7 Rh B6 B9 -0.1(3)
S Rh B6 B9 -90.0(3)
B4 Rh B6 B9 -42.7(4)
B5 Rh B6 B9 -104.9(5)
B3 Rh B6 B11 105.8(5)
P1 Rh B6 B11 -134.4(4)
P2 Rh B6 B11 108.5(5)
B7 Rh B6 B11 59.3(4)
S Rh B6 B11 -30.6(4)
B4 Rh B6 B11 16.6(4)
B5 Rh B6 B11 -45.5(4)
B3 Rh B6 B5 151.3(5)
P1 Rh B6 B5 -88.9(3)
P2 Rh B6 B5 154.0(4)
B7 Rh B6 B5 104.8(4)
S Rh B6 B5 14.9(3)
B4 Rh B6 B5 62.1(3)
N B3 B7 B10 -132.2(6)
B6 B3 B7 B10 25.8(6)
B9 B3 B7 B10 -25.5(5)
Rh B3 B7 B10 97.1(4)
N B3 B7 B9 -106.6(6)
B6 B3 B7 B9 51.3(4)
Rh B3 B7 B9 122.7(4)
N B3 B7 B4 160.4(5)
B6 B3 B7 B4 -41.6(7)
B9 B3 B7 B4 -93.0(6)
Rh B3 B7 B4 29.7(5)
N B3 B7 Rh 130.7(6)
B6 B3 B7 Rh -71.3(4)
B9 B3 B7 Rh -122.7(4)
B10 B4 B7 B3 99.6(6)
B8 B4 B7 B3 67.6(7)
S B4 B7 B3 0.3(9)
Rh B4 B7 B3 -27.3(5)
B8 B4 B7 B10 -32.0(4)
S B4 B7 B10 -99.2(6)
Rh B4 B7 B10 -126.8(4)
B10 B4 B7 B9 35.0(5)
B8 B4 B7 B9 3.0(6)
S B4 B7 B9 -64.2(7)
Rh B4 B7 B9 -91.8(4)
B10 B4 B7 Rh 126.8(4)
B8 B4 B7 Rh 94.9(4)
S B4 B7 Rh 27.6(4)
P1 Rh B7 B3 10.7(6)
P2 Rh B7 B3 -116.3(3)
B6 Rh B7 B3 46.8(3)
S Rh B7 B3 135.9(3)
B4 Rh B7 B3 153.7(5)
B5 Rh B7 B3 89.7(3)
B3 Rh B7 B10 -107.7(5)
P1 Rh B7 B10 -97.0(5)
P2 Rh B7 B10 136.0(4)
B6 Rh B7 B10 -60.9(4)
S Rh B7 B10 28.2(4)
B4 Rh B7 B10 46.0(4)
B5 Rh B7 B10 -18.0(4)
B3 Rh B7 B9 -46.8(4)
P1 Rh B7 B9 -36.1(6)
P2 Rh B7 B9 -163.1(3)
B6 Rh B7 B9 0.1(3)
S Rh B7 B9 89.1(3)
B4 Rh B7 B9 107.0(5)
B5 Rh B7 B9 42.9(4)
B3 Rh B7 B4 -153.7(5)
P1 Rh B7 B4 -143.1(4)
P2 Rh B7 B4 90.0(3)
B6 Rh B7 B4 -106.9(4)
S Rh B7 B4 -17.8(3)
B5 Rh B7 B4 -64.0(3)
B11 B5 B8 B10 46.1(5)
B6 B5 B8 B10 10.8(6)
S B5 B8 B10 -109.8(4)
Rh B5 B8 B10 -54.9(5)
B6 B5 B8 B11 -35.3(5)
S B5 B8 B11 -156.0(4)
Rh B5 B8 B11 -101.1(4)
B11 B5 B8 B4 104.4(5)
B6 B5 B8 B4 69.1(5)
S B5 B8 B4 -51.6(3)
Rh B5 B8 B4 3.3(4)
B11 B5 B8 S 156.0(4)
B6 B5 B8 S 120.6(4)
Rh B5 B8 S 54.9(2)
B7 B4 B8 B10 33.3(4)
S B4 B8 B10 155.5(5)
Rh B4 B8 B10 100.7(4)
B10 B4 B8 B11 -47.4(5)
B7 B4 B8 B11 -14.1(6)
S B4 B8 B11 108.1(4)
Rh B4 B8 B11 53.4(5)
B10 B4 B8 B5 -104.2(5)
B7 B4 B8 B5 -70.9(5)
S B4 B8 B5 51.3(3)
Rh B4 B8 B5 -3.4(4)
B10 B4 B8 S -155.5(5)
B7 B4 B8 S -122.2(4)
Rh B4 B8 S -54.8(2)
B5 S B8 B10 91.7(5)
B4 S B8 B10 -22.7(4)
Rh S B8 B10 33.3(5)
B5 S B8 B11 21.7(4)
B4 S B8 B11 -92.8(5)
Rh S B8 B11 -36.7(5)
B4 S B8 B5 -114.5(4)
Rh S B8 B5 -58.4(3)
B5 S B8 B4 114.5(4)
Rh S B8 B4 56.1(3)
N B3 B9 B11 -152.4(5)
B7 B3 B9 B11 94.0(6)
B6 B3 B9 B11 -26.7(5)
Rh B3 B9 B11 33.4(7)
N B3 B9 B10 139.0(5)
B7 B3 B9 B10 25.4(5)
B6 B3 B9 B10 -95.3(6)
Rh B3 B9 B10 -35.2(6)
N B3 B9 B7 113.6(6)
B6 B3 B9 B7 -120.6(5)
Rh B3 B9 B7 -60.5(4)
N B3 B9 B6 -125.7(6)
B7 B3 B9 B6 120.6(5)
Rh B3 B9 B6 60.1(4)
B10 B7 B9 B3 152.9(5)
B4 B7 B9 B3 118.2(5)
Rh B7 B9 B3 47.4(3)
B3 B7 B9 B11 -109.0(5)
B10 B7 B9 B11 43.8(4)
B4 B7 B9 B11 9.2(6)
Rh B7 B9 B11 -61.7(5)
B3 B7 B9 B10 -152.9(5)
B4 B7 B9 B10 -34.6(5)
Rh B7 B9 B10 -105.5(4)
B3 B7 B9 B6 -47.5(4)
B10 B7 B9 B6 105.4(5)
B4 B7 B9 B6 70.8(5)
Rh B7 B9 B6 -0.1(4)
B11 B6 B9 B3 -152.1(5)
B5 B6 B9 B3 -120.1(5)
Rh B6 B9 B3 -47.3(3)
B3 B6 B9 B11 152.1(5)
B5 B6 B9 B11 32.0(5)
Rh B6 B9 B11 104.8(4)
B3 B6 B9 B10 107.5(5)
B11 B6 B9 B10 -44.6(5)
B5 B6 B9 B10 -12.6(6)
Rh B6 B9 B10 60.2(5)
B3 B6 B9 B7 47.4(4)
B11 B6 B9 B7 -104.7(5)
B5 B6 B9 B7 -72.7(5)
Rh B6 B9 B7 0.1(4)
B11 B8 B10 B7 89.6(6)
B5 B8 B10 B7 47.1(7)
B4 B8 B10 B7 -37.5(5)
S B8 B10 B7 -14.6(7)
B11 B8 B10 B9 22.8(5)
B5 B8 B10 B9 -19.7(6)
B4 B8 B10 B9 -104.3(5)
S B8 B10 B9 -81.4(6)
B11 B8 B10 B4 127.1(5)
B5 B8 B10 B4 84.6(5)
S B8 B10 B4 22.9(4)
B5 B8 B10 B11 -42.5(4)
B4 B8 B10 B11 -127.1(5)
S B8 B10 B11 -104.2(5)
B3 B7 B10 B8 -77.0(7)
B9 B7 B10 B8 -102.2(6)
B4 B7 B10 B8 38.9(5)
Rh B7 B10 B8 -12.8(6)
B3 B7 B10 B9 25.3(5)
B4 B7 B10 B9 141.1(5)
Rh B7 B10 B9 89.4(4)
B3 B7 B10 B4 -115.8(6)
B9 B7 B10 B4 -141.1(5)
Rh B7 B10 B4 -51.7(4)
B3 B7 B10 B11 -16.0(6)
B9 B7 B10 B11 -41.3(4)
B4 B7 B10 B11 99.8(5)
Rh B7 B10 B11 48.1(5)
B3 B9 B10 B8 83.2(6)
B11 B9 B10 B8 -22.8(5)
B7 B9 B10 B8 108.2(6)
B6 B9 B10 B8 21.2(7)
B3 B9 B10 B7 -25.0(5)
B11 B9 B10 B7 -131.0(5)
B6 B9 B10 B7 -87.0(5)
B3 B9 B10 B4 11.6(7)
B11 B9 B10 B4 -94.4(5)
B7 B9 B10 B4 36.6(5)
B6 B9 B10 B4 -50.4(6)
B3 B9 B10 B11 106.0(6)
B7 B9 B10 B11 131.0(5)
B6 B9 B10 B11 44.0(4)
B7 B4 B10 B8 -141.8(5)
S B4 B10 B8 -23.9(4)
Rh B4 B10 B8 -92.8(4)
B8 B4 B10 B7 141.8(5)
S B4 B10 B7 117.9(5)
Rh B4 B10 B7 49.0(4)
B7 B4 B10 B9 -35.9(5)
B8 B4 B10 B9 105.9(6)
S B4 B10 B9 82.0(6)
Rh B4 B10 B9 13.1(6)
B7 B4 B10 B11 -97.2(5)
B8 B4 B10 B11 44.6(4)
S B4 B10 B11 20.7(6)
Rh B4 B10 B11 -48.3(5)
B10 B8 B11 B5 -128.6(5)
B4 B8 B11 B5 -84.2(5)
S B8 B11 B5 -22.2(4)
B10 B8 B11 B9 -23.1(5)
B5 B8 B11 B9 105.4(5)
B4 B8 B11 B9 21.3(6)
S B8 B11 B9 83.3(6)
B10 B8 B11 B6 -90.1(6)
B5 B8 B11 B6 38.4(5)
B4 B8 B11 B6 -45.7(6)
S B8 B11 B6 16.3(7)
B5 B8 B11 B10 128.6(5)
B4 B8 B11 B10 44.4(4)
S B8 B11 B10 106.4(5)
B6 B5 B11 B8 140.7(5)
S B5 B11 B8 23.8(4)
Rh B5 B11 B8 91.7(4)
B6 B5 B11 B9 34.7(5)
B8 B5 B11 B9 -106.1(6)
S B5 B11 B9 -82.3(6)
Rh B5 B11 B9 -14.4(6)
B8 B5 B11 B6 -140.7(5)
S B5 B11 B6 -116.9(5)
Rh B5 B11 B6 -49.1(3)
B6 B5 B11 B10 97.4(5)
B8 B5 B11 B10 -43.3(4)
S B5 B11 B10 -19.5(6)
Rh B5 B11 B10 48.3(5)
B3 B9 B11 B8 -81.7(6)
B10 B9 B11 B8 22.7(5)
B7 B9 B11 B8 -19.9(6)
B6 B9 B11 B8 -107.6(5)
B3 B9 B11 B5 -9.4(7)
B10 B9 B11 B5 95.0(6)
B7 B9 B11 B5 52.5(6)
B6 B9 B11 B5 -35.3(5)
B3 B9 B11 B6 25.9(5)
B10 B9 B11 B6 130.3(5)
B7 B9 B11 B6 87.8(5)
B3 B9 B11 B10 -104.4(6)
B7 B9 B11 B10 -42.6(4)
B6 B9 B11 B10 -130.3(5)
B3 B6 B11 B8 77.4(7)
B9 B6 B11 B8 102.9(6)
B5 B6 B11 B8 -39.9(5)
Rh B6 B11 B8 13.6(6)
B3 B6 B11 B5 117.4(6)
B9 B6 B11 B5 142.8(5)
Rh B6 B11 B5 53.6(4)
B3 B6 B11 B9 -25.5(5)
B5 B6 B11 B9 -142.8(5)
Rh B6 B11 B9 -89.3(4)
B3 B6 B11 B10 17.0(6)
B9 B6 B11 B10 42.4(4)
B5 B6 B11 B10 -100.4(5)
Rh B6 B11 B10 -46.8(5)
B7 B10 B11 B8 -112.9(5)
B9 B10 B11 B8 -155.2(5)
B4 B10 B11 B8 -48.7(5)
B8 B10 B11 B5 47.8(4)
B7 B10 B11 B5 -65.1(5)
B9 B10 B11 B5 -107.4(5)
B4 B10 B11 B5 -0.9(6)
B8 B10 B11 B9 155.2(5)
B7 B10 B11 B9 42.3(4)
B4 B10 B11 B9 106.5(5)
B8 B10 B11 B6 112.2(5)
B7 B10 B11 B6 -0.7(6)
B9 B10 B11 B6 -43.0(4)
B4 B10 B11 B6 63.5(6)
C5 N C1 C2 -3.6(8)
B3 N C1 C2 175.8(5)
C5 N C1 C6 177.7(5)
B3 N C1 C6 -2.9(9)
N C1 C2 C3 0.9(9)
C6 C1 C2 C3 179.6(6)
C1 C2 C3 C4 2.0(9)
C2 C3 C4 C5 -2.0(9)
C1 N C5 C4 3.6(9)
B3 N C5 C4 -175.8(6)
C3 C4 C5 N -0.7(10)
C13 P1 C7 C12 42.3(5)
C19 P1 C7 C12 149.1(4)
Rh P1 C7 C12 -86.5(5)
C13 P1 C7 C8 -141.6(5)
C19 P1 C7 C8 -34.9(5)
Rh P1 C7 C8 89.5(5)
C12 C7 C8 C9 1.4(9)
P1 C7 C8 C9 -174.6(5)
C7 C8 C9 C10 0.9(9)
C8 C9 C10 C11 -1.7(10)
C9 C10 C11 C12 0.1(9)
C8 C7 C12 C11 -3.0(9)
P1 C7 C12 C11 173.1(4)
C10 C11 C12 C7 2.3(9)
C19 P1 C13 C14 126.6(5)
C7 P1 C13 C14 -127.7(5)
Rh P1 C13 C14 -5.6(6)
C19 P1 C13 C18 -58.4(5)
C7 P1 C13 C18 47.3(5)
Rh P1 C13 C18 169.4(4)
C18 C13 C14 C15 2.0(9)
P1 C13 C14 C15 177.1(4)
C13 C14 C15 C16 -1.3(9)
C14 C15 C16 C17 0.7(9)
C15 C16 C17 C18 -0.8(10)
C16 C17 C18 C13 1.5(9)
C14 C13 C18 C17 -2.1(9)
P1 C13 C18 C17 -177.3(5)
C13 P1 C19 C20 177.4(4)
C7 P1 C19 C20 75.3(5)
Rh P1 C19 C20 -46.9(5)
C13 P1 C19 C24 -4.5(5)
C7 P1 C19 C24 -106.5(5)
Rh P1 C19 C24 131.3(4)
C24 C19 C20 C21 1.7(9)
P1 C19 C20 C21 179.9(5)
C19 C20 C21 C22 -1.5(9)
C20 C21 C22 C23 -0.1(10)
C21 C22 C23 C24 1.6(10)
C22 C23 C24 C19 -1.4(9)
C20 C19 C24 C23 -0.2(8)
P1 C19 C24 C23 -178.4(4)
C37 P2 C25 C26 0.1(6)
C31 P2 C25 C26 -99.8(5)
Rh P2 C25 C26 134.1(5)
C37 P2 C25 C30 177.4(4)
C31 P2 C25 C30 77.4(5)
Rh P2 C25 C30 -48.6(5)
C30 C25 C26 C27 -1.2(8)
P2 C25 C26 C27 176.0(4)
C25 C26 C27 C28 0.7(9)
C26 C27 C28 C29 1.1(9)
C27 C28 C29 C30 -2.3(9)
C28 C29 C30 C25 1.8(9)
C26 C25 C30 C29 0.0(8)
P2 C25 C30 C29 -177.5(4)
C25 P2 C31 C32 166.2(5)
C37 P2 C31 C32 61.9(5)
Rh P2 C31 C32 -66.4(5)
C25 P2 C31 C36 -18.4(5)
C37 P2 C31 C36 -122.7(5)
Rh P2 C31 C36 109.0(5)
C36 C31 C32 C33 -2.8(8)
P2 C31 C32 C33 172.9(4)
C31 C32 C33 C34 1.3(9)
C32 C33 C34 C35 2.0(9)
C33 C34 C35 C36 -3.7(9)
C34 C35 C36 C31 2.1(9)
C32 C31 C36 C35 1.1(8)
P2 C31 C36 C35 -174.3(4)
C25 P2 C37 C38 113.9(5)
C31 P2 C37 C38 -143.2(5)
Rh P2 C37 C38 -18.4(6)
C25 P2 C37 C42 -66.2(5)
C31 P2 C37 C42 36.6(5)
Rh P2 C37 C42 161.5(4)
C42 C37 C38 C39 -0.2(8)
P2 C37 C38 C39 179.7(4)
C37 C38 C39 C40 0.1(9)
C38 C39 C40 C41 0.2(9)
C39 C40 C41 C42 -0.3(9)
C40 C41 C42 C37 0.3(9)
C38 C37 C42 C41 0.0(9)
P2 C37 C42 C41 -179.9(5)
